data_4061275
loop_
_publ_author_name
'Ionkin, Alex S.'
'Marshall, William J.'

_publ_section_title
;
 Rare Organometallic Complex of Divalent, Four-Coordinate Iridium:
 Synthesis, Structural Characterization, and First Insights into Reactivity
;
_journal_coden_ASTM ORGND7
_journal_issue 25
_journal_name_full Organometallics
_journal_page_first 6031
_journal_page_last 6041
_journal_paper_doi 10.1021/om049444k
_journal_volume 23
_journal_year 2004
_chemical_formula_sum 'C40 H60 F24 Ir2 O10 P4'
_chemical_formula_weight 1665.16
_space_group_IT_number 14
_symmetry_cell_setting monoclinic
_symmetry_space_group_name_Hall '-P 2yn'
_symmetry_space_group_name_H-M 'P 1 21/n 1'
_cell_angle_alpha 90.00
_cell_angle_beta 98.374(5)
_cell_angle_gamma 90.00
_cell_formula_units_Z 2
_cell_length_a 15.111(4)
_cell_length_b 12.496(4)
_cell_length_c 15.398(4)
_cell_measurement_temperature 293(2)
_cell_volume 2876.5(14)
_diffrn_ambient_temperature 293(2)
_exptl_crystal_density_diffrn 1.923
_cod_depositor_comments
;
The following automatic conversions were performed:
'_symmetry_cell_setting' value 'Monoclinic' changed to 'monoclinic'
according to '/home/saulius/struct/CIF-dictionaries/cif_core.dic'
dictionary named 'cif_core.dic' version 2.4.1 from 2010-06-29.

Automatic conversion script
Id: cif_fix_enum 1527 2010-12-29 10:47:43Z saulius 
;
_cod_original_sg_symbol_H-M 'P 21/n'
_cod_database_code 4061275

loop_
_symmetry_equiv_pos_as_xyz
'x, y, z'
'x+1/2, -y+1/2, z+1/2'
'-x, -y, -z'
'-x-1/2, y-1/2, -z-1/2'

loop_
_atom_site_label
_atom_site_type_symbol
_atom_site_fract_x
_atom_site_fract_y
_atom_site_fract_z
_atom_site_U_iso_or_equiv
_atom_site_adp_type
_atom_site_occupancy
_atom_site_symmetry_multiplicity
_atom_site_calc_flag
_atom_site_refinement_flags
_atom_site_disorder_assembly
_atom_site_disorder_group
Ir Ir 0.498623(8) 0.147411(11) 0.630472(8) 0.02254(5) Uani 1 1 d . . .
P1 P 0.51553(6) -0.12600(7) 0.57611(6) 0.02375(19) Uani 1 1 d . . .
P2 P 0.49855(6) 0.22908(10) 0.80585(7) 0.0372(3) Uani 1 1 d . . .
F1 F 0.2732(2) -0.3059(3) 0.5575(2) 0.0810(10) Uani 1 1 d . . .
F2 F 0.3909(3) -0.3587(2) 0.5079(3) 0.0931(12) Uani 1 1 d . . .
F3 F 0.2683(3) -0.3483(3) 0.4234(2) 0.0929(13) Uani 1 1 d . . .
F4 F 0.20726(16) -0.1137(3) 0.50860(19) 0.0651(8) Uani 1 1 d . . .
F5 F 0.20294(19) -0.1602(3) 0.3755(2) 0.0887(12) Uani 1 1 d . . .
F6 F 0.27311(18) -0.0201(3) 0.4224(2) 0.0670(8) Uani 1 1 d . . .
F7 F 0.4166(2) -0.0203(2) 0.81315(17) 0.0608(7) Uani 1 1 d . . .
F8 F 0.2844(2) 0.0144(2) 0.84177(18) 0.0675(9) Uani 1 1 d . . .
F9 F 0.30082(17) -0.06950(19) 0.72419(17) 0.0507(6) Uani 1 1 d . . .
F10 F 0.24606(15) 0.2444(2) 0.64662(17) 0.0475(6) Uani 1 1 d . . .
F11 F 0.19206(16) 0.1691(2) 0.75257(17) 0.0535(7) Uani 1 1 d . . .
F12 F 0.20168(15) 0.0815(2) 0.63447(16) 0.0480(6) Uani 1 1 d . . .
O1 O 0.53720(16) -0.0153(2) 0.61020(17) 0.0320(6) Uani 1 1 d . . .
O2 O 0.55669(16) -0.1579(2) 0.49467(16) 0.0293(6) Uani 1 1 d . . .
O3 O 0.38297(15) -0.1930(2) 0.39242(16) 0.0298(6) Uani 1 1 d . . .
O4 O 0.54678(16) 0.1409(2) 0.76101(16) 0.0325(6) Uani 1 1 d . . .
O5 O 0.38170(15) 0.0963(2) 0.65605(15) 0.0283(5) Uani 1 1 d . . .
C1 C 0.3945(2) -0.1302(3) 0.5504(2) 0.0326(9) Uani 1 1 d . . .
H1A H 0.3731 -0.1629 0.6006 0.039 Uiso 1 1 calc R . .
H1B H 0.3744 -0.0564 0.5487 0.039 Uiso 1 1 calc R . .
C2 C 0.3431(2) -0.1850(3) 0.4681(3) 0.0315(8) Uani 1 1 d . . .
C3 C 0.5651(3) -0.2190(3) 0.6616(2) 0.0347(9) Uani 1 1 d . . .
C4 C 0.6578(4) -0.1790(6) 0.6913(5) 0.111(3) Uani 1 1 d . . .
H4A H 0.6901 -0.2307 0.7298 0.166 Uiso 1 1 calc R . .
H4B H 0.6550 -0.1125 0.7220 0.166 Uiso 1 1 calc R . .
H4C H 0.6879 -0.1682 0.6412 0.166 Uiso 1 1 calc R . .
C5 C 0.5140(4) -0.2208(7) 0.7367(4) 0.113(3) Uani 1 1 d . . .
H5A H 0.5402 -0.2721 0.7793 0.170 Uiso 1 1 calc R . .
H5B H 0.4531 -0.2404 0.7163 0.170 Uiso 1 1 calc R . .
H5C H 0.5157 -0.1511 0.7631 0.170 Uiso 1 1 calc R . .
C6 C 0.5756(8) -0.3290(5) 0.6262(5) 0.157(5) Uani 1 1 d . . .
H6A H 0.6131 -0.3708 0.6691 0.236 Uiso 1 1 calc R . .
H6B H 0.6025 -0.3244 0.5736 0.236 Uiso 1 1 calc R . .
H6C H 0.5180 -0.3623 0.6133 0.236 Uiso 1 1 calc R . .
C7 C 0.3180(4) -0.2997(4) 0.4892(3) 0.0569(13) Uani 1 1 d . . .
C8 C 0.2560(3) -0.1186(4) 0.4426(3) 0.0445(11) Uani 1 1 d . . .
C9 C 0.3788(2) 0.2024(3) 0.7960(2) 0.0343(9) Uani 1 1 d . . .
H9A H 0.3657 0.1804 0.8532 0.041 Uiso 1 1 calc R . .
H9B H 0.3474 0.2691 0.7814 0.041 Uiso 1 1 calc R . .
C10 C 0.3394(2) 0.1171(3) 0.7281(2) 0.0296(8) Uani 1 1 d . . .
C11 C 0.5067(3) 0.3498(3) 0.7410(3) 0.0389(10) Uani 1 1 d . . .
C12 C 0.4675(2) 0.3046(3) 0.6494(3) 0.0330(8) Uani 1 1 d . . .
H12A H 0.4894 0.3476 0.6046 0.040 Uiso 1 1 calc R . .
H12B H 0.4029 0.3119 0.6417 0.040 Uiso 1 1 calc R . .
C13 C 0.6051(3) 0.3813(4) 0.7420(3) 0.0534(13) Uani 1 1 d . . .
H13A H 0.6095 0.4324 0.6963 0.080 Uiso 1 1 calc R . .
H13B H 0.6393 0.3188 0.7325 0.080 Uiso 1 1 calc R . .
H13C H 0.6279 0.4123 0.7978 0.080 Uiso 1 1 calc R . .
C14 C 0.4532(3) 0.4469(4) 0.7633(4) 0.0595(14) Uani 1 1 d . . .
H14A H 0.4487 0.4974 0.7158 0.089 Uiso 1 1 calc R . .
H14B H 0.4829 0.4799 0.8159 0.089 Uiso 1 1 calc R . .
H14C H 0.3944 0.4247 0.7721 0.089 Uiso 1 1 calc R . .
C15 C 0.5458(3) 0.2324(5) 0.9223(3) 0.0620(16) Uani 1 1 d . . .
C16 C 0.6476(3) 0.2379(6) 0.9296(3) 0.090(2) Uani 1 1 d . . .
H16A H 0.6737 0.2269 0.9896 0.135 Uiso 1 1 calc R . .
H16B H 0.6648 0.3069 0.9104 0.135 Uiso 1 1 calc R . .
H16C H 0.6682 0.1833 0.8935 0.135 Uiso 1 1 calc R . .
C17 C 0.5112(4) 0.3278(6) 0.9688(4) 0.097(3) Uani 1 1 d . . .
H17A H 0.5300 0.3215 1.0309 0.145 Uiso 1 1 calc R . .
H17B H 0.4471 0.3293 0.9571 0.145 Uiso 1 1 calc R . .
H17C H 0.5347 0.3927 0.9478 0.145 Uiso 1 1 calc R . .
C18 C 0.5217(5) 0.1290(6) 0.9642(4) 0.101(3) Uani 1 1 d . . .
H18A H 0.5483 0.1280 1.0248 0.151 Uiso 1 1 calc R . .
H18B H 0.5437 0.0695 0.9342 0.151 Uiso 1 1 calc R . .
H18C H 0.4579 0.1238 0.9604 0.151 Uiso 1 1 calc R . .
C19 C 0.3346(3) 0.0097(4) 0.7768(3) 0.0420(10) Uani 1 1 d . . .
C20 C 0.2437(2) 0.1521(3) 0.6904(3) 0.0347(9) Uani 1 1 d . . .

loop_
_atom_site_aniso_label
_atom_site_aniso_U_11
_atom_site_aniso_U_22
_atom_site_aniso_U_33
_atom_site_aniso_U_23
_atom_site_aniso_U_13
_atom_site_aniso_U_12
Ir 0.02074(7) 0.02695(8) 0.02062(8) -0.00023(6) 0.00532(5) -0.00085(5)
P1 0.0225(4) 0.0288(5) 0.0204(4) 0.0047(4) 0.0047(3) 0.0017(3)
P2 0.0268(5) 0.0576(7) 0.0274(5) -0.0139(5) 0.0043(4) 0.0006(5)
F1 0.108(3) 0.075(2) 0.073(2) 0.0031(17) 0.0557(19) -0.0362(19)
F2 0.112(3) 0.0386(18) 0.140(4) 0.0261(19) 0.055(3) 0.0072(17)
F3 0.118(3) 0.082(2) 0.089(3) -0.038(2) 0.050(2) -0.073(2)
F4 0.0323(14) 0.105(2) 0.0628(19) -0.0146(17) 0.0233(13) 0.0033(14)
F5 0.0362(15) 0.149(3) 0.073(2) -0.055(2) -0.0173(14) 0.0110(17)
F6 0.0421(15) 0.073(2) 0.086(2) 0.0238(17) 0.0094(14) 0.0169(14)
F7 0.0733(19) 0.0599(18) 0.0481(16) 0.0143(14) 0.0048(14) 0.0240(14)
F8 0.104(2) 0.0569(18) 0.0551(17) 0.0089(14) 0.0577(17) 0.0066(16)
F9 0.0636(16) 0.0392(14) 0.0565(16) -0.0003(12) 0.0333(13) -0.0053(12)
F10 0.0419(13) 0.0487(16) 0.0497(15) 0.0083(12) -0.0012(11) 0.0061(11)
F11 0.0313(13) 0.079(2) 0.0537(16) -0.0111(14) 0.0194(11) 0.0064(12)
F12 0.0320(12) 0.0597(17) 0.0507(15) -0.0144(13) 0.0007(11) -0.0077(11)
O1 0.0281(13) 0.0294(14) 0.0384(15) -0.0013(12) 0.0041(11) 0.0016(10)
O2 0.0231(12) 0.0428(16) 0.0225(13) 0.0027(11) 0.0049(10) 0.0036(10)
O3 0.0243(12) 0.0391(15) 0.0271(14) -0.0084(11) 0.0079(10) -0.0081(11)
O4 0.0251(13) 0.0501(17) 0.0214(13) -0.0042(12) 0.0006(10) 0.0046(11)
O5 0.0246(12) 0.0393(15) 0.0231(13) -0.0039(11) 0.0106(10) -0.0052(10)
C1 0.0255(18) 0.046(2) 0.027(2) -0.0028(17) 0.0047(15) -0.0013(16)
C2 0.0273(18) 0.038(2) 0.031(2) -0.0031(17) 0.0116(15) -0.0077(16)
C3 0.035(2) 0.040(2) 0.030(2) 0.0156(17) 0.0084(16) 0.0081(17)
C4 0.041(3) 0.144(6) 0.135(6) 0.104(5) -0.029(3) -0.016(3)
C5 0.072(4) 0.211(8) 0.066(4) 0.096(5) 0.045(3) 0.075(5)
C6 0.295(14) 0.057(5) 0.097(6) 0.014(4) -0.047(7) 0.078(6)
C7 0.070(3) 0.046(3) 0.062(3) -0.005(2) 0.036(3) -0.020(3)
C8 0.0230(19) 0.071(3) 0.039(2) -0.015(2) 0.0039(17) -0.0055(19)
C9 0.0292(19) 0.048(3) 0.027(2) -0.0048(18) 0.0090(15) -0.0014(17)
C10 0.0275(18) 0.039(2) 0.0247(19) 0.0012(16) 0.0111(15) 0.0009(15)
C11 0.031(2) 0.040(2) 0.047(2) -0.022(2) 0.0104(18) -0.0056(17)
C12 0.0305(19) 0.029(2) 0.042(2) -0.0014(17) 0.0139(17) -0.0013(15)
C13 0.035(2) 0.055(3) 0.073(3) -0.031(3) 0.015(2) -0.015(2)
C14 0.045(3) 0.051(3) 0.086(4) -0.030(3) 0.021(3) -0.001(2)
C15 0.042(3) 0.115(5) 0.026(2) -0.025(3) -0.0026(19) 0.007(3)
C16 0.038(3) 0.185(8) 0.043(3) -0.033(4) -0.010(2) 0.010(4)
C17 0.063(4) 0.174(7) 0.051(4) -0.066(4) 0.003(3) 0.013(4)
C18 0.088(5) 0.171(8) 0.034(3) 0.021(4) -0.018(3) -0.001(5)
C19 0.054(3) 0.042(3) 0.035(2) 0.0038(19) 0.023(2) 0.004(2)
C20 0.0275(19) 0.043(2) 0.035(2) -0.0056(19) 0.0089(16) -0.0010(17)

loop_
_geom_bond_atom_site_label_1
_geom_bond_atom_site_label_2
_geom_bond_distance
_geom_bond_site_symmetry_2
_geom_bond_publ_flag
Ir O3 1.958(2) 3_656 ?
Ir O5 1.971(2) . ?
Ir O2 1.990(2) 3_656 ?
Ir O4 2.037(3) . ?
Ir C12 2.050(4) . ?
Ir O1 2.151(3) . ?
Ir P2 2.8870(12) . ?
P1 O1 1.498(3) . ?
P1 O2 1.532(3) . ?
P1 C1 1.815(4) . ?
P1 C3 1.833(4) . ?
P2 O4 1.539(3) . ?
P2 C11 1.823(5) . ?
P2 C9 1.824(4) . ?
P2 C15 1.831(5) . ?
F1 C7 1.334(5) . ?
F2 C7 1.322(6) . ?
F3 C7 1.318(6) . ?
F4 C8 1.341(5) . ?
F5 C8 1.320(5) . ?
F6 C8 1.305(6) . ?
F7 C19 1.337(5) . ?
F8 C19 1.342(4) . ?
F9 C19 1.333(5) . ?
F10 C20 1.340(5) . ?
F11 C20 1.338(4) . ?
F12 C20 1.328(5) . ?
O2 Ir 1.990(2) 3_656 ?
O3 C2 1.391(4) . ?
O3 Ir 1.958(2) 3_656 ?
O5 C10 1.384(4) . ?
C1 C2 1.547(5) . ?
C2 C7 1.530(6) . ?
C2 C8 1.557(6) . ?
C3 C5 1.481(6) . ?
C3 C4 1.495(6) . ?
C3 C6 1.495(8) . ?
C9 C10 1.550(5) . ?
C10 C20 1.540(5) . ?
C10 C19 1.543(6) . ?
C11 C14 1.524(6) . ?
C11 C13 1.536(5) . ?
C11 C12 1.555(5) . ?
C15 C18 1.513(9) . ?
C15 C17 1.522(7) . ?
C15 C16 1.527(6) . ?
